data_2211447
loop_
_publ_author_name
'Xin-Hong Chang'

_publ_section_title
;
 (<i>E</i>)-2,4,5-Trimethoxybenzaldehyde oxime
;
_journal_coeditor_code HG2134
_journal_issue 12
_journal_name_full 'Acta Crystallographica Section E'
_journal_page_first o5699
_journal_page_last o5700
_journal_paper_doi 10.1107/S1600536806048677
_journal_volume 62
_journal_year 2006
_chemical_formula_iupac 'C10 H13 N O4'
_chemical_formula_moiety 'C10 H13 N O4'
_chemical_formula_sum 'C10 H13 N O4'
_chemical_formula_weight 211.21
_chemical_name_systematic
;
(E)-2,4,5-Trimethoxybenzaldehyde oxime
;
_space_group_IT_number 2
_symmetry_cell_setting triclinic
_symmetry_space_group_name_Hall '-P 1'
_symmetry_space_group_name_H-M 'P -1'
_atom_sites_solution_hydrogens geom
_atom_sites_solution_primary direct
_atom_sites_solution_secondary difmap
_audit_creation_method SHELXL-97
_cell_angle_alpha 87.5830(10)
_cell_angle_beta 88.4510(10)
_cell_angle_gamma 75.2140(10)
_cell_formula_units_Z 4
_cell_length_a 7.44280(10)
_cell_length_b 10.71890(10)
_cell_length_c 14.0290(2)
_cell_measurement_reflns_used 1528
_cell_measurement_temperature 293(2)
_cell_measurement_theta_max 22.43
_cell_measurement_theta_min 2.42
_cell_volume 1081.04(2)
_computing_cell_refinement 'SAINT (Bruker, 1999)'
_computing_data_collection 'SMART (Bruker, 1998)'
_computing_data_reduction SAINT
_computing_molecular_graphics SHELXTL
_computing_publication_material SHELXTL
_computing_structure_refinement SHELXTL
_computing_structure_solution 'SHELXTL (Bruker, 1999)'
_diffrn_ambient_temperature 293(2)
_diffrn_measured_fraction_theta_full 0.998
_diffrn_measured_fraction_theta_max 0.998
_diffrn_measurement_device_type 'Bruker SMART CCD area-detector'
_diffrn_measurement_method '\f and \w'
_diffrn_radiation_monochromator graphite
_diffrn_radiation_source 'fine-focus sealed tube'
_diffrn_radiation_type MoK\a
_diffrn_radiation_wavelength 0.71073
_diffrn_reflns_av_R_equivalents 0.0157
_diffrn_reflns_av_sigmaI/netI 0.0150
_diffrn_reflns_limit_h_max 8
_diffrn_reflns_limit_h_min -8
_diffrn_reflns_limit_k_max 12
_diffrn_reflns_limit_k_min -12
_diffrn_reflns_limit_l_max 16
_diffrn_reflns_limit_l_min -16
_diffrn_reflns_number 12599
_diffrn_reflns_theta_full 25.01
_diffrn_reflns_theta_max 25.01
_diffrn_reflns_theta_min 1.97
_diffrn_standards_decay_% 0
_diffrn_standards_number 0
_exptl_absorpt_coefficient_mu 0.101
_exptl_absorpt_correction_T_max 0.9781
_exptl_absorpt_correction_T_min 0.9646
_exptl_absorpt_correction_type multi-scan
_exptl_absorpt_process_details '(SADABS; Sheldrick, 1996)'
_exptl_crystal_colour colorless
_exptl_crystal_density_diffrn 1.298
_exptl_crystal_density_method 'not measured'
_exptl_crystal_description block
_exptl_crystal_F_000 448
_exptl_crystal_size_max 0.36
_exptl_crystal_size_mid 0.30
_exptl_crystal_size_min 0.22
_refine_diff_density_max 0.148
_refine_diff_density_min -0.114
_refine_ls_extinction_coef 0.0058(13)
_refine_ls_extinction_expression Fc^*^=kFc[1+0.001xFc^2^\l^3^/sin(2\q)]^-1/4^
_refine_ls_extinction_method SHELXTL
_refine_ls_goodness_of_fit_ref 1.033
_refine_ls_hydrogen_treatment constr
_refine_ls_matrix_type full
_refine_ls_number_parameters 272
_refine_ls_number_reflns 3805
_refine_ls_number_restraints 0
_refine_ls_restrained_S_all 1.033
_refine_ls_R_factor_all 0.0445
_refine_ls_R_factor_gt 0.0353
_refine_ls_shift/su_max 0.000
_refine_ls_shift/su_mean 0.000
_refine_ls_structure_factor_coef Fsqd
_refine_ls_weighting_details 'calc w=1/[\s^2^(Fo^2^)+(0.0542P)^2^+0.1378P] where P=(Fo^2^+2Fc^2^)/3'
_refine_ls_weighting_scheme calc
_refine_ls_wR_factor_gt 0.0971
_refine_ls_wR_factor_ref 0.1061
_reflns_number_gt 3079
_reflns_number_total 3805
_reflns_threshold_expression I>2\s(I)
_cod_data_source_file hg2134.cif
_cod_data_source_block I
_cod_depositor_comments
;
The following automatic conversions were performed:
'_symmetry_cell_setting' value 'Triclinic' changed to 'triclinic'
according to '/home/saulius/struct/CIF-dictionaries/cif_core.dic'
dictionary named 'cif_core.dic' version 2.4.1 from 2010-06-29.

Automatic conversion script
Id: cif_fix_enum 1527 2010-12-29 10:47:43Z saulius 

The following automatic conversions were performed:

'_symmetry_cell_setting' value 'Triclinic' changed to 'triclinic'
according to /home/saulius/struct/CIF-dictionaries/cif_core.dic
dictionary named 'cif_core.dic' version 2.4.1 from 2010-06-29.

Automatic conversion script
Id: cif_fix_values 1715 2011-07-08 13:25:40Z adriana 
;
_cod_database_code 2211447
_cod_database_fobs_code 2211447

loop_
_symmetry_equiv_pos_as_xyz
'x, y, z'
'-x, -y, -z'

loop_
_atom_site_type_symbol
_atom_site_label
_atom_site_fract_x
_atom_site_fract_y
_atom_site_fract_z
_atom_site_U_iso_or_equiv
_atom_site_adp_type
_atom_site_calc_flag
_atom_site_refinement_flags
_atom_site_occupancy
O O1 0.23909(16) 0.53280(10) 0.20946(8) 0.0714(3) Uani d . 1
O O2 -0.28464(15) 0.53983(10) 0.42574(8) 0.0684(3) Uani d . 1
O O3 -0.25307(18) 0.82962(12) 0.66363(8) 0.0877(4) Uani d . 1
H H3A -0.2040 0.8654 0.7021 0.131 Uiso calc R 1
O O4 0.32536(14) 0.70961(10) 0.30188(7) 0.0669(3) Uani d . 1
O O5 0.45656(15) 1.38071(10) 0.87482(8) 0.0751(3) Uani d . 1
H H5A 0.5404 1.3822 0.8360 0.113 Uiso calc R 1
O O6 -0.07741(15) 1.28758(11) 1.01755(8) 0.0744(3) Uani d . 1
O O7 -0.21573(14) 0.95086(10) 0.83293(7) 0.0685(3) Uani d . 1
O O8 0.05978(15) 0.95249(10) 0.72070(8) 0.0719(3) Uani d . 1
N N1 -0.13484(19) 0.79793(12) 0.58378(9) 0.0673(3) Uani d . 1
N N2 0.36896(17) 1.28563(11) 0.85149(9) 0.0614(3) Uani d . 1
C C1 -0.08491(19) 0.67322(12) 0.44599(10) 0.0521(3) Uani d . 1
C C2 -0.13221(19) 0.57914(12) 0.39329(10) 0.0534(3) Uani d . 1
C C3 -0.0261(2) 0.53020(13) 0.31383(10) 0.0561(4) Uani d . 1
H H3B -0.0582 0.4672 0.2792 0.067 Uiso calc R 1
C C4 0.1262(2) 0.57440(13) 0.28594(10) 0.0547(3) Uani d . 1
C C5 0.17403(19) 0.67067(13) 0.33734(10) 0.0534(3) Uani d . 1
C C6 0.06951(19) 0.71753(13) 0.41549(10) 0.0532(3) Uani d . 1
H H6A 0.1017 0.7809 0.4496 0.064 Uiso calc R 1
C C7 0.2067(3) 0.43219(17) 0.15608(13) 0.0851(5) Uani d . 1
H H7A 0.2968 0.4133 0.1050 0.128 Uiso calc R 1
H H7B 0.0841 0.4584 0.1302 0.128 Uiso calc R 1
H H7C 0.2171 0.3565 0.1968 0.128 Uiso calc R 1
C C8 -0.3396(2) 0.44414(16) 0.37522(13) 0.0767(5) Uani d . 1
H H8A -0.4475 0.4259 0.4058 0.115 Uiso calc R 1
H H8B -0.2402 0.3668 0.3749 0.115 Uiso calc R 1
H H8C -0.3683 0.4750 0.3108 0.115 Uiso calc R 1
C C9 0.3825(2) 0.80356(16) 0.35333(13) 0.0743(5) Uani d . 1
H H9A 0.4886 0.8233 0.3219 0.111 Uiso calc R 1
H H9B 0.4147 0.7704 0.4170 0.111 Uiso calc R 1
H H9C 0.2828 0.8805 0.3560 0.111 Uiso calc R 1
C C10 -0.1882(2) 0.72105(14) 0.53203(10) 0.0603(4) Uani d . 1
H H10A -0.2947 0.6948 0.5492 0.072 Uiso calc R 1
C C11 0.10658(18) 1.20356(13) 0.88569(9) 0.0517(3) Uani d . 1
C C12 -0.04554(19) 1.20229(13) 0.94502(10) 0.0548(3) Uani d . 1
C C13 -0.15600(19) 1.11856(13) 0.92964(10) 0.0562(3) Uani d . 1
H H13A -0.2572 1.1181 0.9699 0.067 Uiso calc R 1
C C14 -0.11571(19) 1.03619(13) 0.85480(10) 0.0540(3) Uani d . 1
C C15 0.03646(19) 1.03652(13) 0.79381(10) 0.0543(3) Uani d . 1
C C16 0.14478(19) 1.11883(13) 0.80975(10) 0.0538(3) Uani d . 1
H H16A 0.2461 1.1187 0.7694 0.065 Uiso calc R 1
C C17 -0.3738(2) 0.94619(16) 0.88956(12) 0.0688(4) Uani d . 1
H H17A -0.4307 0.8831 0.8656 0.103 Uiso calc R 1
H H17B -0.4611 1.0294 0.8873 0.103 Uiso calc R 1
H H17C -0.3372 0.9228 0.9543 0.103 Uiso calc R 1
C C18 0.2106(2) 0.94858(17) 0.65644(12) 0.0784(5) Uani d . 1
H H18A 0.2114 0.8867 0.6088 0.118 Uiso calc R 1
H H18B 0.3250 0.9241 0.6907 0.118 Uiso calc R 1
H H18C 0.1978 1.0323 0.6262 0.118 Uiso calc R 1
C C19 -0.2338(3) 1.29425(17) 1.07812(12) 0.0799(5) Uani d . 1
H H19A -0.2388 1.3578 1.1250 0.120 Uiso calc R 1
H H19B -0.2244 1.2116 1.1096 0.120 Uiso calc R 1
H H19C -0.3447 1.3178 1.0410 0.120 Uiso calc R 1
C C20 0.2216(2) 1.29233(13) 0.90017(10) 0.0574(3) Uani d . 1
H H20A 0.1861 1.3548 0.9458 0.069 Uiso calc R 1

loop_
_atom_site_aniso_label
_atom_site_aniso_U_11
_atom_site_aniso_U_22
_atom_site_aniso_U_33
_atom_site_aniso_U_12
_atom_site_aniso_U_13
_atom_site_aniso_U_23
O1 0.0785(7) 0.0749(7) 0.0666(7) -0.0280(5) 0.0117(5) -0.0234(5)
O2 0.0684(7) 0.0716(6) 0.0743(7) -0.0334(5) 0.0032(5) -0.0119(5)
O3 0.1007(9) 0.1009(9) 0.0711(8) -0.0413(7) 0.0224(6) -0.0313(6)
O4 0.0692(6) 0.0722(6) 0.0674(7) -0.0322(5) 0.0070(5) -0.0136(5)
O5 0.0758(7) 0.0735(7) 0.0845(8) -0.0332(6) 0.0078(6) -0.0170(6)
O6 0.0785(7) 0.0868(7) 0.0632(7) -0.0277(6) 0.0178(5) -0.0333(6)
O7 0.0691(7) 0.0759(7) 0.0681(7) -0.0307(5) 0.0150(5) -0.0224(5)
O8 0.0769(7) 0.0809(7) 0.0649(7) -0.0306(6) 0.0205(5) -0.0315(5)
N1 0.0783(9) 0.0682(8) 0.0585(8) -0.0238(6) 0.0100(6) -0.0138(6)
N2 0.0610(7) 0.0590(7) 0.0666(8) -0.0187(6) 0.0001(6) -0.0095(6)
C1 0.0562(8) 0.0511(7) 0.0495(8) -0.0139(6) -0.0078(6) -0.0007(6)
C2 0.0559(8) 0.0509(7) 0.0549(8) -0.0164(6) -0.0088(6) 0.0025(6)
C3 0.0650(9) 0.0501(7) 0.0564(8) -0.0188(6) -0.0086(7) -0.0079(6)
C4 0.0607(8) 0.0521(7) 0.0507(8) -0.0127(6) -0.0039(6) -0.0044(6)
C5 0.0553(8) 0.0526(7) 0.0538(8) -0.0163(6) -0.0055(6) 0.0011(6)
C6 0.0607(8) 0.0513(7) 0.0507(8) -0.0184(6) -0.0080(6) -0.0051(6)
C7 0.0970(13) 0.0802(11) 0.0828(12) -0.0274(10) 0.0125(10) -0.0352(9)
C8 0.0742(10) 0.0722(10) 0.0940(13) -0.0358(8) -0.0065(9) -0.0101(9)
C9 0.0771(11) 0.0763(10) 0.0804(11) -0.0380(9) 0.0052(8) -0.0165(8)
C10 0.0617(9) 0.0654(9) 0.0582(9) -0.0234(7) -0.0019(7) -0.0057(7)
C11 0.0521(8) 0.0549(7) 0.0458(7) -0.0087(6) -0.0037(6) -0.0049(6)
C12 0.0578(8) 0.0576(8) 0.0458(8) -0.0074(6) -0.0010(6) -0.0091(6)
C13 0.0528(8) 0.0638(8) 0.0500(8) -0.0107(6) 0.0060(6) -0.0081(6)
C14 0.0539(8) 0.0561(8) 0.0513(8) -0.0121(6) -0.0007(6) -0.0060(6)
C15 0.0576(8) 0.0570(8) 0.0467(8) -0.0104(6) 0.0026(6) -0.0124(6)
C16 0.0501(8) 0.0613(8) 0.0480(8) -0.0103(6) 0.0046(6) -0.0070(6)
C17 0.0624(9) 0.0731(10) 0.0738(10) -0.0225(8) 0.0109(8) -0.0096(8)
C18 0.0836(11) 0.0821(11) 0.0716(11) -0.0235(9) 0.0262(9) -0.0299(9)
C19 0.0876(12) 0.0836(11) 0.0673(10) -0.0180(9) 0.0226(9) -0.0280(9)
C20 0.0618(9) 0.0579(8) 0.0511(8) -0.0117(6) -0.0010(7) -0.0093(6)

loop_
_atom_type_symbol
_atom_type_description
_atom_type_scat_dispersion_real
_atom_type_scat_dispersion_imag
_atom_type_scat_source
C C 0.0033 0.0016 'International Tables Vol C Tables 4.2.6.8 and 6.1.1.4'
H H 0.0000 0.0000 'International Tables Vol C Tables 4.2.6.8 and 6.1.1.4'
N N 0.0061 0.0033 'International Tables Vol C Tables 4.2.6.8 and 6.1.1.4'
O O 0.0106 0.0060 'International Tables Vol C Tables 4.2.6.8 and 6.1.1.4'

loop_
_geom_angle_atom_site_label_1
_geom_angle_atom_site_label_2
_geom_angle_atom_site_label_3
_geom_angle
C4 O1 C7 118.94(13)
C2 O2 C8 118.43(12)
N1 O3 H3A 109.5
C5 O4 C9 116.97(11)
N2 O5 H5A 109.5
C12 O6 C19 118.65(12)
C14 O7 C17 118.66(11)
C15 O8 C18 117.58(12)
C10 N1 O3 111.06(13)
C20 N2 O5 111.93(12)
C2 C1 C6 118.12(13)
C2 C1 C10 121.22(13)
C6 C1 C10 120.63(12)
O2 C2 C3 123.94(12)
O2 C2 C1 115.77(13)
C3 C2 C1 120.29(13)
C4 C3 C2 120.45(12)
C4 C3 H3B 119.8
C2 C3 H3B 119.8
O1 C4 C3 125.05(12)
O1 C4 C5 114.96(13)
C3 C4 C5 119.99(13)
C6 C5 O4 125.92(12)
C6 C5 C4 119.06(13)
O4 C5 C4 115.02(12)
C5 C6 C1 122.09(13)
C5 C6 H6A 119.0
C1 C6 H6A 119.0
O1 C7 H7A 109.5
O1 C7 H7B 109.5
H7A C7 H7B 109.5
O1 C7 H7C 109.5
H7A C7 H7C 109.5
H7B C7 H7C 109.5
O2 C8 H8A 109.5
O2 C8 H8B 109.5
H8A C8 H8B 109.5
O2 C8 H8C 109.5
H8A C8 H8C 109.5
H8B C8 H8C 109.5
O4 C9 H9A 109.5
O4 C9 H9B 109.5
H9A C9 H9B 109.5
O4 C9 H9C 109.5
H9A C9 H9C 109.5
H9B C9 H9C 109.5
N1 C10 C1 120.78(14)
N1 C10 H10A 119.6
C1 C10 H10A 119.6
C12 C11 C16 118.35(13)
C12 C11 C20 121.07(12)
C16 C11 C20 120.56(13)
O6 C12 C13 123.45(13)
O6 C12 C11 115.97(13)
C13 C12 C11 120.58(12)
C14 C13 C12 120.05(13)
C14 C13 H13A 120.0
C12 C13 H13A 120.0
O7 C14 C13 124.81(13)
O7 C14 C15 114.94(12)
C13 C14 C15 120.25(13)
C16 C15 O8 125.86(13)
C16 C15 C14 119.29(12)
O8 C15 C14 114.85(12)
C15 C16 C11 121.48(13)
C15 C16 H16A 119.3
C11 C16 H16A 119.3
O7 C17 H17A 109.5
O7 C17 H17B 109.5
H17A C17 H17B 109.5
O7 C17 H17C 109.5
H17A C17 H17C 109.5
H17B C17 H17C 109.5
O8 C18 H18A 109.5
O8 C18 H18B 109.5
H18A C18 H18B 109.5
O8 C18 H18C 109.5
H18A C18 H18C 109.5
H18B C18 H18C 109.5
O6 C19 H19A 109.5
O6 C19 H19B 109.5
H19A C19 H19B 109.5
O6 C19 H19C 109.5
H19A C19 H19C 109.5
H19B C19 H19C 109.5
N2 C20 C11 120.87(13)
N2 C20 H20A 119.6
C11 C20 H20A 119.6

loop_
_geom_bond_atom_site_label_1
_geom_bond_atom_site_label_2
_geom_bond_distance
O1 C4 1.3625(17)
O1 C7 1.4117(18)
O2 C2 1.3681(17)
O2 C8 1.4187(17)
O3 N1 1.4039(16)
O3 H3A 0.8200
O4 C5 1.3721(17)
O4 C9 1.4186(17)
O5 N2 1.3964(15)
O5 H5A 0.8200
O6 C12 1.3719(16)
O6 C19 1.4114(19)
O7 C14 1.3669(17)
O7 C17 1.4124(17)
O8 C15 1.3718(16)
O8 C18 1.4137(18)
N1 C10 1.2636(18)
N2 C20 1.2642(18)
C1 C2 1.3949(18)
C1 C6 1.4016(19)
C1 C10 1.453(2)
C2 C3 1.390(2)
C3 C4 1.378(2)
C3 H3B 0.9300
C4 C5 1.4056(19)
C5 C6 1.364(2)
C6 H6A 0.9300
C7 H7A 0.9600
C7 H7B 0.9600
C7 H7C 0.9600
C8 H8A 0.9600
C8 H8B 0.9600
C8 H8C 0.9600
C9 H9A 0.9600
C9 H9B 0.9600
C9 H9C 0.9600
C10 H10A 0.9300
C11 C12 1.3896(19)
C11 C16 1.4050(18)
C11 C20 1.4563(19)
C12 C13 1.389(2)
C13 C14 1.3775(19)
C13 H13A 0.9300
C14 C15 1.402(2)
C15 C16 1.3667(19)
C16 H16A 0.9300
C17 H17A 0.9600
C17 H17B 0.9600
C17 H17C 0.9600
C18 H18A 0.9600
C18 H18B 0.9600
C18 H18C 0.9600
C19 H19A 0.9600
C19 H19B 0.9600
C19 H19C 0.9600
C20 H20A 0.9300

loop_
_geom_hbond_atom_site_label_D
_geom_hbond_atom_site_label_H
_geom_hbond_atom_site_label_A
_geom_hbond_site_symmetry_A
_geom_hbond_distance_DH
_geom_hbond_distance_HA
_geom_hbond_distance_DA
_geom_hbond_angle_DHA
O5 H5A O1 2_676 0.82 2.14 2.8676(15) 147.5
O5 H5A O4 2_676 0.82 2.29 2.9832(15) 142.1

loop_
_geom_torsion_atom_site_label_1
_geom_torsion_atom_site_label_2
_geom_torsion_atom_site_label_3
_geom_torsion_atom_site_label_4
_geom_torsion
C8 O2 C2 C3 -0.5(2)
C8 O2 C2 C1 -179.91(13)
C6 C1 C2 O2 -179.61(11)
C10 C1 C2 O2 2.53(19)
C6 C1 C2 C3 0.98(19)
C10 C1 C2 C3 -176.87(12)
O2 C2 C3 C4 -179.66(12)
C1 C2 C3 C4 -0.3(2)
C7 O1 C4 C3 -3.4(2)
C7 O1 C4 C5 177.23(14)
C2 C3 C4 O1 179.92(13)
C2 C3 C4 C5 -0.7(2)
C9 O4 C5 C6 2.6(2)
C9 O4 C5 C4 -177.95(12)
O1 C4 C5 C6 -179.54(12)
C3 C4 C5 C6 1.0(2)
O1 C4 C5 O4 0.97(17)
C3 C4 C5 O4 -178.45(12)
O4 C5 C6 C1 179.09(12)
C4 C5 C6 C1 -0.3(2)
C2 C1 C6 C5 -0.7(2)
C10 C1 C6 C5 177.21(13)
O3 N1 C10 C1 -179.00(12)
C2 C1 C10 N1 173.87(14)
C6 C1 C10 N1 -3.9(2)
C19 O6 C12 C13 -2.2(2)
C19 O6 C12 C11 177.70(13)
C16 C11 C12 O6 -179.51(12)
C20 C11 C12 O6 -0.88(19)
C16 C11 C12 C13 0.4(2)
C20 C11 C12 C13 179.00(12)
O6 C12 C13 C14 179.58(13)
C11 C12 C13 C14 -0.3(2)
C17 O7 C14 C13 0.8(2)
C17 O7 C14 C15 -178.66(13)
C12 C13 C14 O7 -179.51(13)
C12 C13 C14 C15 -0.1(2)
C18 O8 C15 C16 1.0(2)
C18 O8 C15 C14 179.79(13)
O7 C14 C15 C16 179.85(12)
C13 C14 C15 C16 0.4(2)
O7 C14 C15 O8 0.94(18)
C13 C14 C15 O8 -178.54(12)
O8 C15 C16 C11 178.50(13)
C14 C15 C16 C11 -0.3(2)
C12 C11 C16 C15 -0.1(2)
C20 C11 C16 C15 -178.72(13)
O5 N2 C20 C11 178.73(11)
C12 C11 C20 N2 173.75(13)
C16 C11 C20 N2 -7.7(2)

loop_
_cod_related_entry_id
_cod_related_entry_database
_cod_related_entry_code
1 ChemSpider 7885490
